data_4133057
loop_
_publ_author_name
'Hua, Xiu-Ni'
'Liao, Wei-Qiang'
'Tang, Yuan-Yuan'
'Li, Peng-Fei'
'Shi, Ping-Ping'
'Zhao, Dewei'
'Xiong, Ren-Gen'

_publ_section_title
;
 A Room-Temperature Hybrid Lead Iodide Perovskite Ferroelectric.
;
_journal_issue 38
_journal_name_full 'Journal of the American Chemical Society'
_journal_page_first 12296
_journal_page_last 12302
_journal_paper_doi 10.1021/jacs.8b08286
_journal_volume 140
_journal_year 2018
_chemical_formula_moiety '(C H3)4 N, PbI3'
_chemical_formula_sum 'C4 H12 I3 N Pb'
_chemical_formula_weight 662.04
_space_group_crystal_system hexagonal
_space_group_IT_number 176
_space_group_name_Hall '-P 6c'
_space_group_name_H-M_alt 'P 63/m'
_atom_sites_solution_hydrogens difmap
_audit_creation_method SHELXL-2014/7
_cell_angle_alpha 90
_cell_angle_beta 90
_cell_angle_gamma 120
_cell_formula_units_Z 2
_cell_length_a 9.8122(2)
_cell_length_b 9.8122(2)
_cell_length_c 7.9417(2)
_cell_measurement_reflns_used 5413
_cell_measurement_temperature 298(2)
_cell_measurement_theta_max 31.1400
_cell_measurement_theta_min 3.4910
_cell_volume 662.18(3)
_computing_structure_refinement 'SHELXL-2014/7 (Sheldrick, 2014)'
_diffrn_ambient_temperature 298(2)
_diffrn_measured_fraction_theta_full 0.995
_diffrn_measured_fraction_theta_max 0.912
_diffrn_measurement_device_type 'XtaLAB Synergy R, DW system, HyPix'
_diffrn_radiation_type MoK\a
_diffrn_radiation_wavelength 0.71073
_diffrn_reflns_av_R_equivalents 0.0259
_diffrn_reflns_av_unetI/netI 0.0118
_diffrn_reflns_Laue_measured_fraction_full 0.995
_diffrn_reflns_Laue_measured_fraction_max 0.912
_diffrn_reflns_limit_h_max 13
_diffrn_reflns_limit_h_min -14
_diffrn_reflns_limit_k_max 13
_diffrn_reflns_limit_k_min -13
_diffrn_reflns_limit_l_max 10
_diffrn_reflns_limit_l_min -10
_diffrn_reflns_number 8891
_diffrn_reflns_point_group_measured_fraction_full 0.995
_diffrn_reflns_point_group_measured_fraction_max 0.912
_diffrn_reflns_theta_full 25.242
_diffrn_reflns_theta_max 31.500
_diffrn_reflns_theta_min 2.397
_exptl_absorpt_coefficient_mu 19.681
_exptl_absorpt_correction_T_max 0.013
_exptl_absorpt_correction_T_min 0.008
_exptl_absorpt_correction_type multi-scan
_exptl_crystal_colour 'light yellow'
_exptl_crystal_density_diffrn 3.320
_exptl_crystal_description block
_exptl_crystal_F_000 568
_exptl_crystal_size_max 0.26
_exptl_crystal_size_mid 0.24
_exptl_crystal_size_min 0.22
_refine_diff_density_max 1.600
_refine_diff_density_min -1.299
_refine_diff_density_rms 0.146
_refine_ls_extinction_coef 0.0068(8)
_refine_ls_extinction_expression Fc^*^=kFc[1+0.001xFc^2^\l^3^/sin(2\q)]^-1/4^
_refine_ls_extinction_method 'SHELXL-2014/7 (Sheldrick 2014'
_refine_ls_goodness_of_fit_ref 1.013
_refine_ls_hydrogen_treatment constr
_refine_ls_matrix_type full
_refine_ls_number_parameters 27
_refine_ls_number_reflns 718
_refine_ls_number_restraints 23
_refine_ls_restrained_S_all 1.042
_refine_ls_R_factor_all 0.0302
_refine_ls_R_factor_gt 0.0258
_refine_ls_shift/su_max 0.000
_refine_ls_shift/su_mean 0.000
_refine_ls_structure_factor_coef Fsqd
_refine_ls_weighting_details 'w=1/[\s^2^(Fo^2^)+(0.0532P)^2^+1.0717P] where P=(Fo^2^+2Fc^2^)/3'
_refine_ls_weighting_scheme calc
_refine_ls_wR_factor_gt 0.0804
_refine_ls_wR_factor_ref 0.0819
_reflns_Friedel_coverage 0.000
_reflns_number_gt 630
_reflns_number_total 718
_reflns_threshold_expression 'I > 2\s(I)'
_cod_data_source_file ja8b08286_si_002.cif
_cod_data_source_block P63M
_cod_depositor_comments
;
The following automatic conversions were performed:

data item '_exptl_absorpt_correction_type' value 'Multi-scan' was
changed to 'multi-scan' in accordance with the
/home/saulius/struct/COD-crude-data/automatic-downloads/DataCite-retrospective/ACS/depositions/lib/dictionaries/cif_core.dic
dictionary named 'cif_core.dic' version 2.4.2 last updated on
2011-04-26.

Automatic conversion script
Id: cif_fix_values 6909 2019-04-08 15:41:33Z antanas 
;
_cod_database_code 4133057
_shelx_shelxl_version_number 2014/7
_shelx_space_group_comment
;
The symmetry employed for this shelxl refinement is uniquely defined
by the following loop, which should always be used as a source of
symmetry information in preference to the above space-group names.
They are only intended as comments.
;

loop_
_space_group_symop_operation_xyz
'x, y, z'
'-y, x-y, z'
'-x+y, -x, z'
'-x, -y, z+1/2'
'y, -x+y, z+1/2'
'x-y, x, z+1/2'
'-x, -y, -z'
'y, -x+y, -z'
'x-y, x, -z'
'x, y, -z-1/2'
'-y, x-y, -z-1/2'
'-x+y, -x, -z-1/2'

loop_
_atom_site_label
_atom_site_type_symbol
_atom_site_fract_x
_atom_site_fract_y
_atom_site_fract_z
_atom_site_U_iso_or_equiv
_atom_site_adp_type
_atom_site_occupancy
_atom_site_site_symmetry_order
_atom_site_calc_flag
_atom_site_refinement_flags_posn
_atom_site_refinement_flags_adp
_atom_site_refinement_flags_occupancy
C2 C 0.415(4) 0.659(5) 0.084(4) 0.070(6) Uani 0.1667 1 d D U P
H2A H 0.3603 0.6664 -0.0133 0.106 Uiso 0.1667 1 d R U P
H2B H 0.5214 0.7456 0.0828 0.106 Uiso 0.1667 1 d R U P
H2C H 0.4155 0.5618 0.0808 0.106 Uiso 0.1667 1 d R U P
C1 C 0.4794(14) 0.6494(18) 0.2500 0.105(3) Uani 1 2 d DS TU P
H1A H 0.5096 0.6450 0.3640 0.157 Uiso 0.5 1 d R U P
H1B H 0.4575 0.5548 0.1920 0.157 Uiso 0.5 1 d R U P
H1C H 0.5635 0.7385 0.1940 0.157 Uiso 0.5 1 d R U P
N1 N 0.3333 0.6667 0.2500 0.049(2) Uani 1 6 d DS TU P
Pb1 Pb 1.0000 1.0000 0.0000 0.04390(19) Uani 1 6 d S T P
I1 I 0.87306(7) 0.70086(6) 0.2500 0.0568(2) Uani 1 2 d S T P

loop_
_atom_site_aniso_label
_atom_site_aniso_U_11
_atom_site_aniso_U_22
_atom_site_aniso_U_33
_atom_site_aniso_U_23
_atom_site_aniso_U_13
_atom_site_aniso_U_12
C2 0.054(11) 0.081(12) 0.080(11) -0.010(11) 0.015(9) 0.037(9)
C1 0.085(7) 0.115(8) 0.119(9) 0.000 0.000 0.054(6)
N1 0.047(3) 0.047(3) 0.052(5) 0.000 0.000 0.0235(14)
Pb1 0.0517(2) 0.0517(2) 0.0283(2) 0.000 0.000 0.02584(11)
I1 0.0677(3) 0.0462(3) 0.0530(3) 0.000 0.000 0.0259(2)

loop_
_atom_type_symbol
_atom_type_description
_atom_type_scat_dispersion_real
_atom_type_scat_dispersion_imag
_atom_type_scat_source
C C 0.0033 0.0016 'International Tables Vol C Tables 4.2.6.8 and 6.1.1.4'
H H 0.0000 0.0000 'International Tables Vol C Tables 4.2.6.8 and 6.1.1.4'
N N 0.0061 0.0033 'International Tables Vol C Tables 4.2.6.8 and 6.1.1.4'
I I -0.4742 1.8119 'International Tables Vol C Tables 4.2.6.8 and 6.1.1.4'
Pb Pb -3.3944 10.1111 'International Tables Vol C Tables 4.2.6.8 and 6.1.1.4'

loop_
_geom_angle_atom_site_label_1
_geom_angle_atom_site_label_2
_geom_angle_atom_site_label_3
_geom_angle
_geom_angle_site_symmetry_1
_geom_angle_site_symmetry_3
C2 C2 C2 59.999(7) 3_565 2_665
C2 C2 C1 112.7(18) 3_565 .
C2 C2 C1 114.2(19) 2_665 .
C2 C2 N1 62.3(12) 3_565 .
C2 C2 N1 62.3(12) 2_665 .
C1 C2 N1 59.8(11) . .
C2 C1 C2 125.2(19) . 10_556
C2 C1 N1 62.6(9) . .
C2 C1 N1 62.6(9) 10_556 .
C1 N1 C1 120.000(2) . 2_665
C1 N1 C1 120.000(2) . 3_565
C1 N1 C1 120.000(3) 2_665 3_565
C1 N1 C2 57.6(15) . 10_556
C1 N1 C2 104.9(17) 2_665 10_556
C1 N1 C2 106.2(15) 3_565 10_556
C1 N1 C2 57.6(15) . .
C1 N1 C2 104.9(17) 2_665 .
C1 N1 C2 106.2(15) 3_565 .
C2 N1 C2 115(3) 10_556 .
C1 N1 C2 104.9(17) . 3_565
C1 N1 C2 106.2(15) 2_665 3_565
C1 N1 C2 57.6(15) 3_565 3_565
C2 N1 C2 148.9(13) 10_556 3_565
C2 N1 C2 55(2) . 3_565
C1 N1 C2 104.9(17) . 12_566
C1 N1 C2 106.2(15) 2_665 12_566
C1 N1 C2 57.6(15) 3_565 12_566
C2 N1 C2 55(2) 10_556 12_566
C2 N1 C2 148.9(13) . 12_566
C2 N1 C2 115(3) 3_565 12_566
C1 N1 C2 106.2(15) . 11_666
C1 N1 C2 57.6(15) 2_665 11_666
C1 N1 C2 104.9(17) 3_565 11_666
C2 N1 C2 55(2) 10_556 11_666
C2 N1 C2 148.9(13) . 11_666
C2 N1 C2 148.9(13) 3_565 11_666
C2 N1 C2 55(2) 12_566 11_666
C1 N1 C2 106.2(15) . 2_665
C1 N1 C2 57.6(15) 2_665 2_665
C1 N1 C2 104.9(17) 3_565 2_665
C2 N1 C2 148.9(13) 10_556 2_665
C2 N1 C2 55(2) . 2_665
C2 N1 C2 55(2) 3_565 2_665
C2 N1 C2 148.9(13) 12_566 2_665
C2 N1 C2 115(3) 11_666 2_665
I1 Pb1 I1 86.235(8) 7_775 8_565
I1 Pb1 I1 93.765(8) 7_775 2_765
I1 Pb1 I1 180.00(2) 8_565 2_765
I1 Pb1 I1 180.0 7_775 .
I1 Pb1 I1 93.765(8) 8_565 .
I1 Pb1 I1 86.235(8) 2_765 .
I1 Pb1 I1 86.234(8) 7_775 9_655
I1 Pb1 I1 86.234(8) 8_565 9_655
I1 Pb1 I1 93.766(8) 2_765 9_655
I1 Pb1 I1 93.765(8) . 9_655
I1 Pb1 I1 93.766(8) 7_775 3_675
I1 Pb1 I1 93.766(8) 8_565 3_675
I1 Pb1 I1 86.234(8) 2_765 3_675
I1 Pb1 I1 86.235(8) . 3_675
I1 Pb1 I1 180.0 9_655 3_675
Pb1 I1 Pb1 75.773(11) 4_775 .

loop_
_geom_bond_atom_site_label_1
_geom_bond_atom_site_label_2
_geom_bond_distance
_geom_bond_site_symmetry_2
C2 C2 1.45(6) 3_565
C2 C2 1.45(6) 2_665
C2 C1 1.49(4) .
C2 N1 1.566(18) .
C1 C2 1.49(4) 10_556
C1 N1 1.525(11) .
N1 C1 1.525(11) 2_665
N1 C1 1.525(11) 3_565
N1 C2 1.566(18) 10_556
N1 C2 1.566(18) 3_565
N1 C2 1.566(18) 12_566
N1 C2 1.566(18) 11_666
N1 C2 1.566(18) 2_665
Pb1 I1 3.2330(4) 7_775
Pb1 I1 3.2330(4) 8_565
Pb1 I1 3.2330(4) 2_765
Pb1 I1 3.2331(4) .
Pb1 I1 3.2331(4) 9_655
Pb1 I1 3.2331(4) 3_675
I1 Pb1 3.2331(4) 4_775

loop_
_geom_torsion_atom_site_label_1
_geom_torsion_atom_site_label_2
_geom_torsion_atom_site_label_3
_geom_torsion_atom_site_label_4
_geom_torsion
_geom_torsion_site_symmetry_1
_geom_torsion_site_symmetry_4
C2 C2 C1 C2 -36(7) 3_565 10_556
C2 C2 C1 C2 30(7) 2_665 10_556
N1 C2 C1 C2 -2(4) . 10_556
C2 C2 C1 N1 -34(3) 3_565 .
C2 C2 C1 N1 32(3) 2_665 .
C2 C1 N1 C1 -89.2(19) . 2_665
C2 C1 N1 C1 89.2(19) 10_556 2_665
C2 C1 N1 C1 90.8(19) . 3_565
C2 C1 N1 C1 -90.8(19) 10_556 3_565
C2 C1 N1 C2 -178(4) . 10_556
C2 C1 N1 C2 178(4) 10_556 .
C2 C1 N1 C2 30(3) . 3_565
C2 C1 N1 C2 -152(2) 10_556 3_565
C2 C1 N1 C2 152(2) . 12_566
C2 C1 N1 C2 -30(3) 10_556 12_566
C2 C1 N1 C2 -150.7(17) . 11_666
C2 C1 N1 C2 28(3) 10_556 11_666
C2 C1 N1 C2 -28(3) . 2_665
C2 C1 N1 C2 150.7(17) 10_556 2_665
C2 C2 N1 C1 144(4) 3_565 .
C2 C2 N1 C1 -147(4) 2_665 .
C2 C2 N1 C1 -100(3) 3_565 2_665
C2 C2 N1 C1 -31(3) 2_665 2_665
C1 C2 N1 C1 116.4(10) . 2_665
C2 C2 N1 C1 28(3) 3_565 3_565
C2 C2 N1 C1 97(3) 2_665 3_565
C1 C2 N1 C1 -115.6(9) . 3_565
C2 C2 N1 C2 145.6(4) 3_565 10_556
C2 C2 N1 C2 -145.6(4) 2_665 10_556
C1 C2 N1 C2 2(4) . 10_556
C2 C2 N1 C2 68.7(9) 2_665 3_565
C1 C2 N1 C2 -144(4) . 3_565
C2 C2 N1 C2 81.6(8) 3_565 12_566
C2 C2 N1 C2 150.35(7) 2_665 12_566
C1 C2 N1 C2 -62(4) . 12_566
C2 C2 N1 C2 -150.35(6) 3_565 11_666
C2 C2 N1 C2 -81.6(8) 2_665 11_666
C1 C2 N1 C2 66(4) . 11_666
C2 C2 N1 C2 -68.7(9) 3_565 2_665
C1 C2 N1 C2 147(4) . 2_665
